data_4323390
loop_
_publ_author_name
'Rafael Us\'on'
'Juan Forni\'es'
'Javier Fern\'andez Sanz'
'Miguel A. Us\'on'
'Isabel Us\'on'
'Santiago Herrero'

_publ_section_title
;
 Reactions of {[Pd(\m-SC6F5)(\m-dppm)Pd](\m-SC6F5)}4.2O(C2H5)2. Crystal
 Structures of the Complexes
 [(Ph3P)Pd(\m-SC6F5)(\m-dppm)Pd(SC6F5)].1.4CH2Cl2 and
 [(Ph3P)Pd(\m-SC6F5)(\m-dppm)Pd(PPh3)]SO3CF3.2CH2Cl2 and ab Initio MO
 Calculations on the Model Systems [(H3P)Pd(\m-H2PCH2PH2)(\m-SH)Pd(PH3)]+
 and [(H3P)Pd(\m-H2PCH2PH2)Pd(PH3)]2+
;
_journal_name_full 'Inorganic Chemistry'
_journal_page_first 1912
_journal_page_last 1922
_journal_paper_doi 10.1021/ic960818e
_journal_volume 36
_journal_year 1997
_chemical_formula_sum 'C70 H56 Cl4 F8 O3 P4 Pd2 S2'
_chemical_formula_weight '1489.88 + 149.87'
_chemical_name_systematic
;
 ?
;
_space_group_IT_number 29
_symmetry_cell_setting orthorhombic
_symmetry_space_group_name_Hall 'P 2c -2ac'
_symmetry_space_group_name_H-M 'P c a 21'
_atom_sites_solution_hydrogens geom
_atom_sites_solution_primary direct
_atom_sites_solution_secondary difmap
_audit_creation_method SHELXL
_cell_angle_alpha 90.00
_cell_angle_beta 90.00
_cell_angle_gamma 90.00
_cell_formula_units_Z 8
_cell_length_a 27.804(2)
_cell_length_b 17.659(2)
_cell_length_c 27.795(3)
_cell_measurement_reflns_used 72
_cell_measurement_temperature 153(2)
_cell_measurement_theta_max 12.5
_cell_measurement_theta_min 10
_cell_volume 13647(2)
_computing_cell_refinement 'Siemens XSCANS'
_computing_data_collection 'Siemens XSCANS'
_computing_data_reduction 'Siemens SHELXTL'
_computing_molecular_graphics 'Siemens SHELXTL'
_computing_publication_material 'Siemens SHELXTL'
_computing_structure_refinement 'SHELXL-93 (Sheldrick, 1993)'
_computing_structure_solution 'SHELXS-86 (Sheldrick, 1990)'
_diffrn_ambient_temperature 153(2)
_diffrn_measurement_device 'Siemens-Stoe AED2'
_diffrn_measurement_method '\w scans'
_diffrn_radiation_monochromator graphite
_diffrn_radiation_source 'fine-focus sealed tube'
_diffrn_radiation_type MoK\a
_diffrn_radiation_wavelength 0.71073
_diffrn_reflns_av_R_equivalents 0.0241
_diffrn_reflns_av_sigmaI/netI 0.0645
_diffrn_reflns_limit_h_max 33
_diffrn_reflns_limit_h_min -8
_diffrn_reflns_limit_k_max 21
_diffrn_reflns_limit_k_min -21
_diffrn_reflns_limit_l_max 33
_diffrn_reflns_limit_l_min -33
_diffrn_reflns_number 15938
_diffrn_reflns_theta_max 25.10
_diffrn_reflns_theta_min 3.02
_diffrn_standards_decay_% <3
_diffrn_standards_interval_count 90
_diffrn_standards_number 3
_exptl_absorpt_coefficient_mu 0.908
_exptl_absorpt_correction_T_max 0.9449
_exptl_absorpt_correction_T_min 0.6486
_exptl_absorpt_correction_type 'psi-scans,laminar correction'
_exptl_crystal_colour red
_exptl_crystal_density_diffrn 1.596
_exptl_crystal_description plates
_exptl_crystal_F_000 6592
_exptl_crystal_size_max 0.75
_exptl_crystal_size_mid 0.60
_exptl_crystal_size_min 0.10
_refine_diff_density_max 0.633
_refine_diff_density_min -0.694
_refine_diff_density_rms 0.105
_refine_ls_abs_structure_details 'Flack H D (1983), Acta Cryst. A39, 876-881'
_refine_ls_abs_structure_Flack 0.49(3)
_refine_ls_extinction_method none
_refine_ls_goodness_of_fit_all 1.005
_refine_ls_goodness_of_fit_obs 1.026
_refine_ls_matrix_type full
_refine_ls_number_parameters 1757
_refine_ls_number_reflns 15768
_refine_ls_number_restraints 201
_refine_ls_restrained_S_all 1.007
_refine_ls_restrained_S_obs 1.028
_refine_ls_R_factor_all 0.0748
_refine_ls_R_factor_obs 0.0555
_refine_ls_shift/esd_max 2.588
_refine_ls_shift/esd_mean 0.053
_refine_ls_structure_factor_coef Fsqd
_refine_ls_weighting_details 'w=1/[\s^2^(Fo^2^)+(0.0625P)^2^+43.3824P] where P=(Fo^2^+2Fc^2^)/3'
_refine_ls_weighting_scheme calc
_refine_ls_wR_factor_all 0.1341
_refine_ls_wR_factor_obs 0.1222
_reflns_number_observed 12873
_reflns_number_total 15768
_reflns_observed_criterion >2sigma(I)
_cod_data_source_file ic960818e_1.cif
_cod_data_source_block 5c
_cod_depositor_comments
;
The following automatic conversions were performed:

'_refine_ls_weighting_scheme' value 'calc
w=1/[\s^2^(Fo^2^)+(0.0625P)^2^+43.3824P] where P=(Fo^2^+2Fc^2^)/3'
was changed to 'calc'. New tag '_refine_ls_weighting_details' was
created. The value of the new tag was set to
'w=1/[\s^2^(Fo^2^)+(0.0625P)^2^+43.3824P] where P=(Fo^2^+2Fc^2^)/3'.

Automatic conversion script
Id: cif_fix_values 3143 2015-03-26 13:38:13Z robertas 
;
_cod_original_cell_volume 13646.8(20)
_cod_original_formula_sum 'C68 H52 F8 O3 P4 Pd2 S2 C2 Cl4 H4'
_cod_database_code 4323390

loop_
_symmetry_equiv_pos_as_xyz
'x, y, z'
'-x, -y, z+1/2'
'x+1/2, -y, z'
'-x+1/2, y, z+1/2'

loop_
_atom_site_aniso_label
_atom_site_aniso_U_11
_atom_site_aniso_U_22
_atom_site_aniso_U_33
_atom_site_aniso_U_23
_atom_site_aniso_U_13
_atom_site_aniso_U_12
Pd1A 0.0208(4) 0.0250(3) 0.0243(4) -0.0004(3) 0.0048(4) 0.0015(3)
Pd2A 0.0202(4) 0.0274(4) 0.0225(4) 0.0002(3) 0.0024(4) 0.0006(3)
P1A 0.0205(14) 0.0283(13) 0.029(2) 0.0032(11) 0.0060(13) 0.0024(11)
P2A 0.0203(14) 0.0315(13) 0.0240(14) -0.0030(11) -0.0003(13) 0.0008(12)
P3A 0.0186(13) 0.0315(13) 0.0217(14) -0.0004(10) 0.0002(12) 0.0000(11)
P4A 0.0254(14) 0.0329(13) 0.0282(15) 0.0034(12) 0.0009(14) -0.0015(11)
S1A 0.0240(13) 0.0315(13) 0.0246(13) -0.0021(10) 0.0031(12) 0.0003(11)
C62A 0.025(6) 0.022(5) 0.045(7) -0.003(5) 0.015(6) 0.001(5)
C63A 0.029(7) 0.027(5) 0.072(9) 0.003(6) 0.010(7) 0.001(5)
C64A 0.027(7) 0.054(8) 0.093(13) 0.017(8) 0.015(8) 0.014(6)
C65A 0.031(8) 0.032(7) 0.134(16) 0.004(8) 0.039(9) 0.006(6)
C66A 0.061(11) 0.039(8) 0.159(19) -0.030(10) 0.025(13) -0.014(8)
C67A 0.046(8) 0.038(7) 0.076(10) -0.019(7) 0.017(8) -0.001(6)
F63A 0.062(5) 0.048(4) 0.061(5) -0.003(4) -0.016(5) 0.013(4)
F64A 0.069(6) 0.080(6) 0.102(8) 0.037(5) 0.016(6) 0.040(5)
F65A 0.073(6) 0.032(4) 0.202(12) 0.013(5) 0.037(7) 0.024(4)
F66A 0.096(8) 0.054(5) 0.194(13) -0.070(7) 0.007(9) 0.002(5)
F67A 0.077(7) 0.076(6) 0.101(7) -0.059(5) -0.027(6) 0.010(5)
C1A 0.031(6) 0.045(6) 0.017(5) -0.004(5) 0.008(5) 0.011(5)
C2A 0.033(6) 0.038(5) 0.031(6) -0.010(5) 0.006(6) 0.002(5)
C3A 0.029(6) 0.052(7) 0.052(8) -0.002(6) -0.008(7) -0.007(5)
C4A 0.023(6) 0.054(7) 0.047(8) -0.010(6) -0.007(6) 0.013(6)
C5A 0.044(8) 0.050(7) 0.036(7) 0.001(6) 0.008(7) 0.014(6)
C6A 0.035(7) 0.057(7) 0.035(7) 0.012(6) -0.001(6) 0.006(6)
C7A 0.025(6) 0.039(6) 0.035(7) 0.000(5) -0.003(6) -0.001(5)
C8A 0.039(7) 0.052(7) 0.045(8) 0.012(6) 0.003(7) 0.001(6)
C9A 0.034(7) 0.053(7) 0.050(8) 0.005(6) 0.001(7) 0.004(6)
C10A 0.063(9) 0.041(6) 0.036(7) 0.011(6) -0.002(8) -0.022(6)
C11A 0.034(7) 0.042(6) 0.042(7) 0.000(5) 0.000(6) 0.002(5)
C12A 0.045(8) 0.032(6) 0.035(7) 0.000(5) -0.002(6) -0.003(6)
C13A 0.024(6) 0.028(5) 0.033(6) 0.012(4) 0.011(5) 0.001(5)
C14A 0.027(6) 0.049(6) 0.013(5) 0.010(5) 0.004(5) 0.012(5)
C15A 0.035(7) 0.040(6) 0.045(7) -0.008(5) 0.011(6) -0.003(5)
C16A 0.047(8) 0.035(6) 0.052(8) -0.011(6) 0.006(7) 0.004(6)
C17A 0.047(8) 0.036(6) 0.073(10) -0.014(6) -0.004(8) 0.020(6)
C18A 0.025(6) 0.035(6) 0.047(7) 0.003(5) -0.010(6) 0.003(5)
C19A 0.022(5) 0.019(4) 0.037(7) -0.004(4) 0.006(5) 0.000(4)
C20A 0.031(6) 0.040(6) 0.026(6) -0.008(5) -0.001(5) -0.005(5)
C21A 0.029(6) 0.029(5) 0.043(7) -0.006(5) 0.005(6) 0.004(5)
C22A 0.037(7) 0.040(6) 0.048(8) 0.008(5) -0.009(6) 0.013(6)
C23A 0.047(8) 0.062(8) 0.037(7) -0.012(6) -0.022(7) 0.008(7)
C24A 0.042(7) 0.035(5) 0.022(6) -0.002(5) 0.008(6) 0.009(5)
C25A 0.021(6) 0.041(6) 0.023(6) -0.011(5) 0.000(5) 0.008(5)
C26A 0.025(6) 0.031(5) 0.043(7) -0.009(5) -0.001(5) -0.004(5)
C27A 0.043(7) 0.036(6) 0.046(7) -0.018(5) 0.021(7) -0.002(6)
C28A 0.034(7) 0.053(7) 0.054(8) -0.030(6) 0.016(7) -0.009(6)
C29A 0.037(7) 0.057(7) 0.035(7) -0.006(6) -0.015(6) -0.007(6)
C30A 0.025(7) 0.034(6) 0.071(10) -0.009(6) -0.010(7) -0.003(5)
C31A 0.027(6) 0.031(5) 0.024(6) 0.003(4) 0.000(5) 0.004(5)
C32A 0.018(5) 0.035(5) 0.027(6) -0.002(4) 0.006(5) -0.002(4)
C33A 0.037(7) 0.045(6) 0.027(6) -0.006(5) 0.005(6) -0.003(6)
C34A 0.035(7) 0.034(6) 0.036(7) -0.002(5) 0.007(6) -0.004(5)
C35A 0.037(7) 0.048(7) 0.066(10) 0.000(7) 0.000(7) 0.003(6)
C36A 0.036(7) 0.056(7) 0.048(8) -0.007(6) -0.014(7) 0.003(6)
C37A 0.039(7) 0.033(5) 0.028(6) -0.008(5) -0.008(6) 0.003(5)
C38A 0.020(5) 0.030(5) 0.027(6) 0.010(4) -0.005(5) -0.004(4)
C39A 0.026(6) 0.052(7) 0.019(6) 0.005(5) -0.008(5) 0.000(5)
C40A 0.035(7) 0.068(8) 0.030(7) 0.009(6) 0.006(6) -0.006(6)
C41A 0.053(8) 0.052(7) 0.037(7) 0.014(6) -0.007(7) -0.003(7)
C42A 0.042(8) 0.054(7) 0.034(7) 0.015(5) 0.006(6) 0.011(6)
C43A 0.025(6) 0.040(6) 0.034(6) 0.006(5) 0.000(5) 0.006(5)
C44A 0.036(7) 0.040(6) 0.025(6) 0.003(5) -0.005(6) -0.007(5)
C45A 0.040(7) 0.056(7) 0.032(7) 0.000(5) 0.004(6) -0.013(6)
C46A 0.041(8) 0.069(9) 0.055(10) 0.008(7) -0.004(8) -0.017(7)
C47A 0.045(8) 0.083(10) 0.035(7) -0.006(7) 0.004(7) -0.018(8)
C48A 0.023(6) 0.073(9) 0.046(8) -0.012(7) -0.006(6) 0.000(6)
C49A 0.032(7) 0.047(7) 0.039(7) 0.000(5) 0.001(6) -0.003(6)
C50A 0.025(6) 0.035(6) 0.050(8) -0.002(5) 0.005(6) -0.003(5)
C51A 0.030(7) 0.060(7) 0.030(7) -0.003(6) 0.000(6) -0.012(6)
C52A 0.038(8) 0.081(9) 0.045(8) 0.011(7) 0.000(7) -0.016(7)
C53A 0.038(7) 0.061(7) 0.019(6) -0.010(5) -0.008(6) -0.007(6)
C54A 0.031(6) 0.033(5) 0.045(7) -0.012(5) -0.016(6) 0.001(5)
C55A 0.035(7) 0.024(5) 0.042(7) -0.001(4) 0.005(6) -0.008(5)
C56A 0.029(6) 0.026(5) 0.044(7) 0.006(5) 0.009(6) 0.001(5)
C57A 0.044(8) 0.056(7) 0.031(7) 0.003(6) 0.008(6) 0.000(6)
C58A 0.051(9) 0.058(8) 0.044(8) 0.030(7) 0.002(7) 0.011(7)
C59A 0.046(8) 0.036(7) 0.098(12) 0.016(7) 0.004(9) 0.013(6)
C60A 0.077(11) 0.037(7) 0.086(13) -0.008(7) -0.006(10) 0.000(7)
C61A 0.054(8) 0.034(6) 0.057(9) -0.001(5) -0.011(7) 0.004(6)
Pd1B 0.0209(4) 0.0244(3) 0.0316(4) -0.0020(3) -0.0012(4) 0.0017(3)
Pd2B 0.0206(4) 0.0234(3) 0.0441(5) 0.0012(4) -0.0038(4) 0.0001(3)
P1B 0.0210(14) 0.0356(14) 0.029(2) -0.0024(12) 0.0034(13) 0.0043(12)
P2B 0.0223(14) 0.0245(12) 0.0233(14) 0.0005(10) 0.0001(13) -0.0012(11)
P3B 0.0232(15) 0.0340(14) 0.030(2) 0.0103(12) -0.0047(14) -0.0053(12)
P4B 0.026(2) 0.0255(13) 0.070(2) 0.0066(15) -0.007(2) -0.0027(12)
S1B 0.0256(14) 0.0303(13) 0.049(2) -0.0098(12) -0.0074(14) 0.0038(12)
C62B 0.029(6) 0.030(5) 0.067(9) -0.020(6) -0.006(7) 0.000(5)
C63B 0.031(7) 0.047(7) 0.061(9) -0.019(6) -0.012(7) 0.009(6)
C64B 0.038(7) 0.038(6) 0.069(10) -0.033(6) 0.004(7) 0.007(6)
C65B 0.050(9) 0.035(7) 0.103(13) -0.021(7) -0.017(9) 0.019(6)
C66B 0.040(7) 0.043(7) 0.076(10) -0.008(7) -0.022(8) 0.013(6)
C67B 0.049(8) 0.042(6) 0.057(8) -0.017(6) -0.023(8) 0.016(6)
F63B 0.066(5) 0.055(4) 0.059(5) -0.022(4) -0.024(5) 0.007(4)
F64B 0.069(6) 0.049(4) 0.110(7) -0.049(5) -0.012(6) 0.003(4)
F65B 0.066(6) 0.033(4) 0.139(9) -0.019(4) -0.020(6) 0.023(4)
F66B 0.075(6) 0.066(5) 0.100(7) -0.022(5) -0.046(6) 0.043(5)
F67B 0.070(5) 0.053(4) 0.060(5) -0.023(4) -0.035(5) 0.026(4)
C1B 0.028(6) 0.041(6) 0.036(7) -0.012(5) 0.005(6) 0.008(5)
C2B 0.044(8) 0.068(8) 0.044(8) -0.017(6) -0.005(7) 0.006(7)
C3B 0.044(8) 0.083(10) 0.051(9) -0.022(7) -0.008(7) 0.001(8)
C4B 0.037(8) 0.077(9) 0.065(10) -0.034(9) 0.010(8) 0.011(7)
C5B 0.042(8) 0.053(8) 0.101(13) -0.028(8) 0.014(9) 0.022(7)
C6B 0.037(8) 0.055(8) 0.055(9) -0.014(6) 0.000(7) 0.008(6)
C7B 0.026(6) 0.047(6) 0.031(6) -0.002(5) -0.004(6) -0.003(5)
C8B 0.026(6) 0.051(7) 0.043(7) 0.005(6) -0.006(6) -0.001(6)
C9B 0.041(8) 0.071(8) 0.041(8) 0.008(6) -0.002(7) 0.009(7)
C10B 0.026(7) 0.070(8) 0.043(8) 0.003(7) -0.009(6) 0.003(6)
C11B 0.040(7) 0.048(7) 0.046(8) 0.002(6) -0.006(7) -0.002(6)
C12B 0.029(6) 0.050(6) 0.040(7) -0.003(6) 0.001(6) 0.008(5)
C13B 0.016(5) 0.040(6) 0.026(6) 0.000(5) -0.014(5) -0.004(5)
C14B 0.026(6) 0.076(8) 0.025(6) 0.007(6) -0.001(6) 0.003(6)
C15B 0.034(7) 0.110(12) 0.039(8) 0.024(8) -0.002(7) -0.016(8)
C16B 0.057(9) 0.055(7) 0.043(8) 0.020(6) -0.014(8) -0.017(7)
C17B 0.053(8) 0.049(7) 0.033(7) 0.002(6) -0.015(7) -0.002(6)
C18B 0.031(7) 0.039(6) 0.040(7) 0.008(5) 0.009(6) -0.008(5)
C19B 0.026(6) 0.040(6) 0.027(6) -0.005(5) 0.013(5) 0.006(5)
C20B 0.023(6) 0.043(6) 0.048(8) -0.002(5) -0.005(6) 0.001(5)
C21B 0.034(8) 0.073(10) 0.065(10) -0.004(8) -0.017(8) -0.002(7)
C22B 0.030(7) 0.073(9) 0.059(9) -0.013(7) 0.009(7) -0.029(7)
C23B 0.040(7) 0.042(6) 0.057(9) 0.000(6) 0.002(7) -0.025(6)
C24B 0.026(6) 0.041(6) 0.053(8) -0.003(6) -0.004(6) -0.005(5)
C25B 0.027(6) 0.027(5) 0.027(6) 0.002(4) 0.003(5) 0.002(4)
C26B 0.036(6) 0.041(6) 0.020(6) -0.004(5) -0.004(5) -0.002(5)
C27B 0.047(7) 0.031(5) 0.027(6) -0.003(4) 0.003(6) 0.018(5)
C28B 0.039(7) 0.034(5) 0.031(6) -0.001(4) 0.003(6) 0.004(5)
C29B 0.038(7) 0.036(6) 0.031(6) 0.001(5) -0.016(6) 0.008(5)
C30B 0.038(7) 0.021(5) 0.042(7) -0.002(5) -0.002(6) -0.005(5)
C31B 0.026(6) 0.038(6) 0.023(6) -0.001(4) 0.004(5) -0.002(5)
C32B 0.031(6) 0.027(5) 0.033(6) 0.000(4) 0.002(6) -0.007(5)
C33B 0.026(6) 0.031(5) 0.048(7) -0.003(5) 0.001(6) 0.000(5)
C34B 0.028(7) 0.039(6) 0.074(10) -0.006(6) -0.013(7) 0.010(6)
C35B 0.023(7) 0.046(8) 0.150(18) -0.023(10) 0.009(10) 0.004(6)
C36B 0.046(9) 0.080(10) 0.081(12) -0.035(9) 0.029(9) -0.003(8)
C37B 0.042(8) 0.065(8) 0.045(8) 0.000(7) 0.008(7) -0.004(7)
C38B 0.036(7) 0.065(8) 0.049(8) 0.032(7) -0.021(7) -0.026(7)
C39B 0.036(8) 0.143(15) 0.050(10) 0.060(10) -0.019(8) -0.043(9)
C40B 0.060(12) 0.245(27) 0.063(12) 0.094(15) -0.029(10) -0.055(15)
C41B 0.085(15) 0.249(28) 0.158(22) 0.184(22) -0.080(16) -0.106(18)
C42B 0.069(14) 0.167(20) 0.246(29) 0.177(22) -0.078(17) -0.053(14)
C43B 0.047(9) 0.100(12) 0.122(16) 0.078(12) -0.040(10) -0.023(9)
C44B 0.031(7) 0.036(6) 0.068(9) 0.018(6) -0.021(7) -0.013(6)
C45B 0.052(9) 0.044(7) 0.046(8) 0.001(6) 0.002(7) -0.023(6)
C46B 0.037(8) 0.082(10) 0.061(9) 0.001(8) -0.011(8) -0.027(8)
C47B 0.053(10) 0.107(13) 0.049(9) 0.012(9) -0.001(8) -0.058(10)
C48B 0.073(12) 0.089(12) 0.072(12) 0.038(10) -0.002(11) -0.049(11)
C49B 0.044(9) 0.052(8) 0.114(15) 0.027(9) -0.017(10) -0.019(7)
C50B 0.036(8) 0.028(6) 0.140(16) 0.012(8) -0.014(10) -0.006(6)
C51B 0.049(9) 0.039(7) 0.152(17) 0.010(9) 0.008(12) 0.002(7)
C52B 0.086(13) 0.039(8) 0.168(21) -0.012(10) 0.004(15) 0.024(9)
C54B 0.074(14) 0.044(10) 0.316(39) 0.052(16) -0.022(20) 0.020(10)
C53B 0.040(10) 0.056(11) 0.368(43) 0.060(18) -0.028(17) 0.005(9)
C55B 0.041(9) 0.045(8) 0.216(26) 0.020(11) -0.023(13) -0.004(7)
C56B 0.031(7) 0.022(5) 0.077(10) -0.014(6) -0.005(7) 0.000(5)
C57B 0.024(6) 0.029(6) 0.073(10) -0.004(6) 0.003(7) -0.004(5)
C58B 0.030(7) 0.032(6) 0.104(13) -0.022(7) -0.011(9) 0.001(6)
C59B 0.048(10) 0.081(11) 0.078(12) -0.013(9) -0.020(9) 0.009(8)
C60B 0.040(8) 0.081(10) 0.052(9) -0.001(7) 0.001(8) -0.008(8)
C61B 0.034(7) 0.059(8) 0.073(10) -0.020(8) -0.010(8) 0.003(7)
S2A 0.053(2) 0.050(2) 0.081(3) 0.015(2) -0.004(2) -0.021(2)
O1A 0.072(8) 0.066(7) 0.126(11) 0.035(7) 0.007(8) 0.003(6)
O2A 0.102(10) 0.078(7) 0.078(8) 0.021(6) 0.001(8) -0.029(7)
O3A 0.066(8) 0.112(9) 0.093(9) -0.018(7) -0.008(7) -0.048(7)
C68A 0.061(11) 0.077(11) 0.121(18) 0.023(11) -0.027(12) -0.024(10)
F1A 0.091(8) 0.110(8) 0.108(9) -0.019(7) 0.008(8) -0.030(7)
F2A 0.108(9) 0.122(9) 0.143(11) -0.018(8) -0.039(8) -0.066(8)
F3A 0.181(14) 0.058(6) 0.203(15) 0.008(7) -0.091(12) 0.031(8)
S2B 0.037(2) 0.100(3) 0.093(3) 0.058(3) 0.011(2) 0.012(2)
O1B 0.068(7) 0.055(6) 0.104(9) 0.032(5) -0.031(7) -0.008(5)
O2B 0.062(9) 0.316(24) 0.119(13) 0.092(15) -0.022(10) -0.059(12)
O3B 0.175(20) 0.311(27) 0.154(17) 0.113(17) 0.112(16) 0.074(19)
C68B 0.324(53) 0.228(34) 0.066(14) 0.044(18) 0.002(23) 0.212(37)
F1B 0.109(10) 0.176(12) 0.111(10) 0.045(9) -0.003(9) 0.008(9)
F2B 0.213(17) 0.231(16) 0.116(11) 0.042(11) 0.021(12) 0.143(15)
F3B 0.047(8) 0.313(25) 0.509(43) 0.257(29) 0.041(15) -0.001(12)
C70 0.108(16) 0.110(13) 0.100(15) 0.003(9) -0.030(13) -0.006(11)
Cl1 0.121(4) 0.068(2) 0.090(3) -0.003(2) -0.034(3) 0.012(3)
Cl2 0.242(9) 0.079(3) 0.102(4) -0.001(3) -0.006(5) -0.040(4)
C71_a 0.106(22) 0.149(23) 0.085(29) 0.025(25) -0.003(24) 0.015(21)
Cl3_a 0.144(11) 0.123(8) 0.087(9) -0.031(7) 0.026(8) 0.017(8)
Cl4_a 0.123(12) 0.281(20) 0.194(18) -0.119(15) 0.052(12) -0.022(12)
C71'_b 0.170(31) 0.163(29) 0.106(29) -0.016(21) 0.071(23) -0.009(22)
Cl3'_b 0.520(55) 0.564(45) 0.250(29) 0.155(26) -0.059(35) 0.161(43)
Cl4'_b 0.247(19) 0.196(13) 0.114(10) -0.047(9) 0.026(12) -0.144(14)
C72_a 0.540(62) 0.174(30) 0.185(28) -0.099(31) -0.065(43) 0.155(33)
Cl5_a 0.479(38) 0.107(9) 0.119(11) 0.011(7) 0.017(17) -0.071(15)
Cl6_a 0.262(23) 0.118(10) 0.233(20) 0.039(10) 0.146(19) 0.031(13)
C72'_b 0.576(61) 0.207(35) 0.177(42) -0.077(34) -0.026(42) 0.201(34)
Cl5'_b 0.433(36) 0.115(13) 0.379(34) -0.048(18) -0.043(25) 0.016(19)
Cl6'_b 0.262(22) 0.220(17) 0.143(14) 0.073(12) 0.094(14) 0.034(16)
C73_a 0.180(19) 0.233(35) 0.276(51) 0.096(40) 0.007(40) -0.059(41)
Cl7_a 0.177(15) 0.139(12) 0.315(26) 0.111(15) -0.057(18) -0.015(12)
Cl8_a 0.275(26) 0.321(27) 0.355(32) 0.248(25) -0.080(24) -0.139(22)
C73'_b 0.177(37) 0.295(44) 0.287(48) 0.095(37) 0.036(31) -0.056(41)
Cl7'_b 0.284(30) 0.220(20) 0.296(29) -0.021(18) 0.015(26) 0.109(21)
Cl8'_b 0.387(36) 0.152(14) 0.226(20) 0.035(12) 0.013(22) 0.104(19)

loop_
_atom_site_label
_atom_site_type_symbol
_atom_site_fract_x
_atom_site_fract_y
_atom_site_fract_z
_atom_site_U_iso_or_equiv
_atom_site_thermal_displace_type
_atom_site_occupancy
_atom_site_calc_flag
_atom_site_refinement_flags
_atom_site_disorder_group
Pd1A Pd 0.95395(3) 0.86994(4) 1.00003(3) 0.0234(2) Uani 1 d . .
Pd2A Pd 1.03085(3) 0.94171(4) 0.97095(3) 0.0233(2) Uani 1 d . .
P1A P 0.88155(10) 0.84682(14) 1.03869(10) 0.0260(6) Uani 1 d . .
P2A P 0.96297(10) 0.77783(14) 0.94456(10) 0.0252(6) Uani 1 d . .
P3A P 1.04067(10) 0.87312(14) 0.90281(10) 0.0239(6) Uani 1 d . .
P4A P 1.08790(10) 1.03794(14) 0.96671(11) 0.0288(6) Uani 1 d . .
S1A S 0.98760(10) 0.97132(14) 1.03885(10) 0.0267(6) Uani 1 d . .
C62A C 0.9572(4) 1.0571(5) 1.0315(4) 0.031(3) Uani 1 d . .
C63A C 0.9257(4) 1.0739(6) 0.9941(5) 0.043(3) Uani 1 d . .
C64A C 0.9031(5) 1.1427(8) 0.9887(6) 0.058(4) Uani 1 d . .
C65A C 0.9112(5) 1.1983(7) 1.0214(7) 0.066(5) Uani 1 d . .
C66A C 0.9421(7) 1.1857(8) 1.0593(8) 0.086(6) Uani 1 d . .
C67A C 0.9646(5) 1.1157(7) 1.0642(6) 0.054(4) Uani 1 d . .
F63A F 0.9184(3) 1.0224(4) 0.9598(3) 0.057(2) Uani 1 d . .
F64A F 0.8756(3) 1.1555(5) 0.9508(4) 0.084(3) Uani 1 d . .
F65A F 0.8910(3) 1.2664(4) 1.0178(5) 0.102(4) Uani 1 d . .
F66A F 0.9509(4) 1.2386(5) 1.0921(5) 0.115(5) Uani 1 d . .
F67A F 0.9947(3) 1.1040(5) 1.1012(4) 0.084(3) Uani 1 d . .
C1A C 0.8312(4) 0.8359(6) 0.9992(4) 0.031(2) Uani 1 d . .
C2A C 0.7952(4) 0.7808(6) 1.0040(4) 0.034(3) Uani 1 d . .
H2A H 0.7960(4) 0.7464(6) 1.0303(4) 0.041 Uiso 1 calc R .
C3A C 0.7580(4) 0.7765(7) 0.9699(5) 0.044(3) Uani 1 d . .
H3A H 0.7347(4) 0.7372(7) 0.9722(5) 0.053 Uiso 1 calc R .
C4A C 0.7548(4) 0.8279(6) 0.9336(5) 0.041(3) Uani 1 d . .
H4A H 0.7283(4) 0.8260(6) 0.9120(5) 0.050 Uiso 1 calc R .
C5A C 0.7892(5) 0.8818(7) 0.9280(4) 0.043(3) Uani 1 d . .
H5A H 0.7867(5) 0.9170(7) 0.9023(4) 0.052 Uiso 1 calc R .
C6A C 0.8273(5) 0.8862(7) 0.9590(4) 0.042(3) Uani 1 d . .
H6A H 0.8516(5) 0.9232(7) 0.9538(4) 0.050 Uiso 1 calc R .
C7A C 0.8776(4) 0.7660(6) 1.0793(4) 0.033(3) Uani 1 d . .
C8A C 0.8428(5) 0.7641(7) 1.1154(5) 0.046(3) Uani 1 d . .
H8A H 0.8224(5) 0.8065(7) 1.1206(5) 0.055 Uiso 1 calc R .
C9A C 0.8384(5) 0.6998(6) 1.1434(5) 0.045(3) Uani 1 d . .
H9A H 0.8148(5) 0.6979(6) 1.1681(5) 0.055 Uiso 1 calc R .
C10A C 0.8678(5) 0.6389(6) 1.1357(5) 0.047(3) Uani 1 d . .
H10A H 0.8645(5) 0.5948(6) 1.1550(5) 0.056 Uiso 1 calc R .
C11A C 0.9012(4) 0.6410(6) 1.1014(4) 0.039(3) Uani 1 d . .
H11A H 0.9208(4) 0.5977(6) 1.0964(4) 0.047 Uiso 1 calc R .
C12A C 0.9082(5) 0.7041(6) 1.0729(4) 0.037(3) Uani 1 d . .
H12A H 0.9332(5) 0.7054(6) 1.0496(4) 0.044 Uiso 1 calc R .
C13A C 0.8667(4) 0.9276(5) 1.0775(4) 0.028(2) Uani 1 d . .
C14A C 0.8946(4) 0.9407(6) 1.1176(3) 0.030(2) Uani 1 d . .
H14A H 0.9186(4) 0.9049(6) 1.1260(3) 0.036 Uiso 1 calc R .
C15A C 0.8890(4) 1.0024(6) 1.1455(5) 0.040(3) Uani 1 d . .
H15A H 0.9093(4) 1.0112(6) 1.1725(5) 0.048 Uiso 1 calc R .
C16A C 0.8529(5) 1.0526(6) 1.1335(5) 0.045(3) Uani 1 d . .
H16A H 0.8484(5) 1.0967(6) 1.1526(5) 0.054 Uiso 1 calc R .
C17A C 0.8237(5) 1.0412(6) 1.0955(5) 0.052(4) Uani 1 d . .
H17A H 0.7989(5) 1.0763(6) 1.0881(5) 0.062 Uiso 1 calc R .
C18A C 0.8303(4) 0.9779(6) 1.0675(5) 0.036(3) Uani 1 d . .
H18A H 0.8096(4) 0.9688(6) 1.0410(5) 0.043 Uiso 1 calc R .
C19A C 1.0067(4) 0.7070(5) 0.9613(4) 0.026(2) Uani 1 d . .
C20A C 1.0208(4) 0.6505(6) 0.9281(4) 0.032(3) Uani 1 d . .
H20A H 1.0058(4) 0.6479(6) 0.8975(4) 0.039 Uiso 1 calc R .
C21A C 1.0558(4) 0.6000(6) 0.9400(4) 0.034(3) Uani 1 d . .
H21A H 1.0641(4) 0.5613(6) 0.9178(4) 0.040 Uiso 1 calc R .
C22A C 1.0793(4) 0.6034(6) 0.9832(4) 0.042(3) Uani 1 d . .
H22A H 1.1045(4) 0.5690(6) 0.9906(4) 0.050 Uiso 1 calc R .
C23A C 1.0654(5) 0.6579(7) 1.0154(5) 0.049(3) Uani 1 d . .
H23A H 1.0804(5) 0.6598(7) 1.0460(5) 0.058 Uiso 1 calc R .
C24A C 1.0300(4) 0.7104(6) 1.0044(4) 0.033(3) Uani 1 d . .
H24A H 1.0219(4) 0.7488(6) 1.0269(4) 0.040 Uiso 1 calc R .
C25A C 0.9111(4) 0.7222(6) 0.9266(4) 0.028(2) Uani 1 d . .
C26A C 0.8997(4) 0.6559(6) 0.9504(4) 0.033(3) Uani 1 d . .
H26A H 0.9205(4) 0.6369(6) 0.9747(4) 0.039 Uiso 1 calc R .
C27A C 0.8583(5) 0.6173(6) 0.9390(5) 0.042(3) Uani 1 d . .
H27A H 0.8509(5) 0.5715(6) 0.9554(5) 0.050 Uiso 1 calc R .
C28A C 0.8277(5) 0.6438(7) 0.9045(5) 0.047(3) Uani 1 d . .
H28A H 0.7988(5) 0.6173(7) 0.8974(5) 0.056 Uiso 1 calc R .
C29A C 0.8391(5) 0.7101(7) 0.8798(4) 0.043(3) Uani 1 d . .
H29A H 0.8186(5) 0.7283(7) 0.8551(4) 0.052 Uiso 1 calc R .
C30A C 0.8808(4) 0.7493(6) 0.8915(5) 0.043(3) Uani 1 d . .
H30A H 0.8883(4) 0.7951(6) 0.8753(5) 0.052 Uiso 1 calc R .
C31A C 0.9861(4) 0.8178(5) 0.8892(4) 0.027(2) Uani 1 d . .
H31A H 0.9615(4) 0.8510(5) 0.8743(4) 0.033 Uiso 1 calc R .
H31C H 0.9938(4) 0.7768(5) 0.8662(4) 0.033 Uiso 1 calc R .
C32A C 1.0904(4) 0.8057(6) 0.9001(4) 0.027(2) Uani 1 d . .
C33A C 1.0989(4) 0.7628(6) 0.8584(4) 0.036(3) Uani 1 d . .
H33A H 1.0794(4) 0.7693(6) 0.8307(4) 0.043 Uiso 1 calc R .
C34A C 1.1359(4) 0.7114(6) 0.8585(4) 0.035(3) Uani 1 d . .
H34A H 1.1405(4) 0.6792(6) 0.8315(4) 0.043 Uiso 1 calc R .
C35A C 1.1668(5) 0.7060(7) 0.8977(5) 0.051(3) Uani 1 d . .
H35A H 1.1938(5) 0.6732(7) 0.8961(5) 0.061 Uiso 1 calc R .
C36A C 1.1587(5) 0.7478(7) 0.9391(5) 0.047(3) Uani 1 d . .
H36A H 1.1789(5) 0.7430(7) 0.9665(5) 0.056 Uiso 1 calc R .
C37A C 1.1198(4) 0.7969(6) 0.9388(4) 0.033(3) Uani 1 d . .
H37A H 1.1134(4) 0.8258(6) 0.9669(4) 0.040 Uiso 1 calc R .
C38A C 1.0466(4) 0.9318(5) 0.8488(4) 0.026(2) Uani 1 d . .
C39A C 1.0864(4) 0.9326(6) 0.8194(4) 0.032(3) Uani 1 d . .
H39A H 1.1132(4) 0.9011(6) 0.8262(4) 0.039 Uiso 1 calc R .
C40A C 1.0868(5) 0.9793(7) 0.7801(4) 0.044(3) Uani 1 d . .
H40A H 1.1142(5) 0.9800(7) 0.7597(4) 0.053 Uiso 1 calc R .
C41A C 1.0487(5) 1.0249(7) 0.7695(5) 0.048(3) Uani 1 d . .
H41A H 1.0494(5) 1.0558(7) 0.7415(5) 0.057 Uiso 1 calc R .
C42A C 1.0096(5) 1.0260(7) 0.7991(4) 0.043(3) Uani 1 d . .
H42A H 0.9834(5) 1.0590(7) 0.7925(4) 0.052 Uiso 1 calc R .
C43A C 1.0084(4) 0.9789(6) 0.8384(4) 0.033(3) Uani 1 d . .
H43A H 0.9810(4) 0.9788(6) 0.8588(4) 0.040 Uiso 1 calc R .
C44A C 1.1302(4) 1.0405(6) 0.9176(4) 0.033(3) Uani 1 d . .
C45A C 1.1319(5) 1.0963(7) 0.8833(4) 0.043(3) Uani 1 d . .
H45A H 1.1099(5) 1.1375(7) 0.8846(4) 0.051 Uiso 1 calc R .
C46A C 1.1666(5) 1.0925(8) 0.8458(6) 0.055(4) Uani 1 d . .
H46A H 1.1672(5) 1.1309(8) 0.8219(6) 0.066 Uiso 1 calc R .
C47A C 1.1994(5) 1.0337(8) 0.8434(5) 0.054(4) Uani 1 d . .
H47A H 1.2229(5) 1.0319(8) 0.8186(5) 0.065 Uiso 1 calc R .
C48A C 1.1974(4) 0.9789(8) 0.8774(5) 0.047(3) Uani 1 d . .
H48A H 1.2199(4) 0.9384(8) 0.8763(5) 0.057 Uiso 1 calc R .
C49A C 1.1633(4) 0.9804(7) 0.9140(5) 0.039(3) Uani 1 d . .
H49A H 1.1622(4) 0.9404(7) 0.9368(5) 0.047 Uiso 1 calc R .
C50A C 1.1262(4) 1.0458(6) 1.0196(5) 0.037(3) Uani 1 d . .
C51A C 1.1100(5) 1.0228(7) 1.0643(4) 0.040(3) Uani 1 d . .
H51A H 1.0790(5) 1.0007(7) 1.0673(4) 0.048 Uiso 1 calc R .
C52A C 1.1380(5) 1.0316(8) 1.1040(5) 0.055(4) Uani 1 d . .
H52A H 1.1259(5) 1.0169(8) 1.1346(5) 0.066 Uiso 1 calc R .
C53A C 1.1841(5) 1.0618(7) 1.1009(4) 0.039(3) Uani 1 d . .
H53A H 1.2038(5) 1.0652(7) 1.1288(4) 0.047 Uiso 1 calc R .
C54A C 1.2012(4) 1.0868(6) 1.0567(4) 0.036(3) Uani 1 d . .
H54A H 1.2321(4) 1.1092(6) 1.0540(4) 0.043 Uiso 1 calc R .
C55A C 1.1723(4) 1.0782(5) 1.0173(4) 0.034(3) Uani 1 d . .
H55A H 1.1839(4) 1.0950(5) 0.9870(4) 0.040 Uiso 1 calc R .
C56A C 1.0574(4) 1.1285(5) 0.9623(4) 0.033(3) Uani 1 d . .
C57A C 1.0206(5) 1.1377(7) 0.9293(5) 0.044(3) Uani 1 d . .
H57A H 1.0112(5) 1.0957(7) 0.9101(5) 0.052 Uiso 1 calc R .
C58A C 0.9976(5) 1.2042(7) 0.9236(5) 0.051(4) Uani 1 d . .
H58A H 0.9738(5) 1.2095(7) 0.8993(5) 0.061 Uiso 1 calc R .
C59A C 1.0088(5) 1.2648(7) 0.9531(6) 0.060(4) Uani 1 d . .
H59A H 0.9912(5) 1.3108(7) 0.9506(6) 0.072 Uiso 1 calc R .
C60A C 1.0450(6) 1.2584(7) 0.9857(6) 0.067(5) Uani 1 d . .
H60A H 1.0535(6) 1.3005(7) 1.0051(6) 0.080 Uiso 1 calc R .
C61A C 1.0696(5) 1.1908(6) 0.9907(5) 0.048(3) Uani 1 d . .
H61A H 1.0950(5) 1.1867(6) 1.0135(5) 0.058 Uiso 1 calc R .
Pd1B Pd 1.16050(3) 0.64379(4) 1.13889(3) 0.0256(2) Uani 1 d . .
Pd2B Pd 1.08305(3) 0.57168(4) 1.16551(3) 0.0294(2) Uani 1 d . .
P1B P 1.23267(10) 0.6677(2) 1.10049(11) 0.0287(6) Uani 1 d . .
P2B P 1.15030(10) 0.73556(14) 1.19437(10) 0.0234(6) Uani 1 d . .
P3B P 1.07248(11) 0.63822(15) 1.23421(11) 0.0292(6) Uani 1 d . .
P4B P 1.02576(11) 0.47531(15) 1.16854(14) 0.0407(8) Uani 1 d . .
S1B S 1.12714(10) 0.54454(14) 1.09726(12) 0.0351(7) Uani 1 d . .
C62B C 1.1578(4) 0.4579(6) 1.1035(5) 0.042(3) Uani 1 d . .
C63B C 1.1506(5) 0.4017(7) 1.0676(5) 0.046(3) Uani 1 d . .
C64B C 1.1728(5) 0.3332(6) 1.0707(5) 0.048(4) Uani 1 d . .
C65B C 1.2025(5) 0.3168(7) 1.1087(6) 0.063(4) Uani 1 d . .
C66B C 1.2073(5) 0.3681(6) 1.1442(6) 0.053(4) Uani 1 d . .
C67B C 1.1857(5) 0.4369(6) 1.1418(5) 0.049(3) Uani 1 d . .
F63B F 1.1221(3) 0.4181(4) 1.0299(3) 0.060(2) Uani 1 d . .
F64B F 1.1640(3) 0.2811(4) 1.0357(4) 0.076(3) Uani 1 d . .
F65B F 1.2214(3) 0.2477(4) 1.1126(4) 0.079(3) Uani 1 d . .
F66B F 1.2341(3) 0.3505(4) 1.1832(4) 0.080(3) Uani 1 d . .
F67B F 1.1937(3) 0.4871(4) 1.1776(3) 0.061(2) Uani 1 d . .
C1B C 1.2472(4) 0.5881(6) 1.0606(4) 0.035(3) Uani 1 d . .
C2B C 1.2212(5) 0.5824(8) 1.0174(5) 0.052(4) Uani 1 d . .
H2B H 1.2000(5) 0.6217(8) 1.0075(5) 0.062 Uiso 1 calc R .
C3B C 1.2273(5) 0.5180(8) 0.9894(5) 0.059(4) Uani 1 d . .
H3B H 1.2091(5) 0.5133(8) 0.9607(5) 0.071 Uiso 1 calc R .
C4B C 1.2576(5) 0.4624(8) 1.0010(6) 0.060(4) Uani 1 d . .
H4B H 1.2614(5) 0.4197(8) 0.9806(6) 0.072 Uiso 1 calc R .
C5B C 1.2834(5) 0.4678(8) 1.0431(6) 0.065(5) Uani 1 d . .
H5B H 1.3049(5) 0.4284(8) 1.0518(6) 0.079 Uiso 1 calc R .
C6B C 1.2782(5) 0.5323(7) 1.0739(5) 0.049(4) Uani 1 d . .
H6B H 1.2960(5) 0.5360(7) 1.1030(5) 0.059 Uiso 1 calc R .
C7B C 1.2843(4) 0.6750(6) 1.1413(4) 0.035(3) Uani 1 d . .
C8B C 1.2852(4) 0.6305(7) 1.1806(4) 0.040(3) Uani 1 d . .
H8B H 1.2586(4) 0.5983(7) 1.1871(4) 0.048 Uiso 1 calc R .
C9B C 1.3237(5) 0.6306(8) 1.2116(5) 0.051(3) Uani 1 d . .
H9B H 1.3249(5) 0.5961(8) 1.2378(5) 0.061 Uiso 1 calc R .
C10B C 1.3620(5) 0.6832(7) 1.2038(5) 0.046(3) Uani 1 d . .
H10B H 1.3883(5) 0.6862(7) 1.2255(5) 0.056 Uiso 1 calc R .
C11B C 1.3597(5) 0.7287(6) 1.1648(5) 0.045(3) Uani 1 d . .
H11B H 1.3850(5) 0.7637(6) 1.1591(5) 0.053 Uiso 1 calc R .
C12B C 1.3223(4) 0.7261(6) 1.1333(5) 0.040(3) Uani 1 d . .
H12B H 1.3218(4) 0.7585(6) 1.1061(5) 0.048 Uiso 1 calc R .
C13B C 1.2356(4) 0.7490(6) 1.0616(4) 0.027(2) Uani 1 d . .
C14B C 1.2694(4) 0.7542(7) 1.0224(4) 0.042(3) Uani 1 d . .
H14B H 1.2907(4) 0.7135(7) 1.0156(4) 0.051 Uiso 1 calc R .
C15B C 1.2705(5) 0.8191(9) 0.9950(5) 0.061(4) Uani 1 d . .
H15B H 1.2930(5) 0.8229(9) 0.9694(5) 0.073 Uiso 1 calc R .
C16B C 1.2399(5) 0.8782(7) 1.0037(5) 0.052(4) Uani 1 d . .
H16B H 1.2423(5) 0.9229(7) 0.9849(5) 0.062 Uiso 1 calc R .
C17B C 1.2058(5) 0.8737(7) 1.0395(4) 0.045(3) Uani 1 d . .
H17B H 1.1835(5) 0.9137(7) 1.0442(4) 0.054 Uiso 1 calc R .
C18B C 1.2047(4) 0.8105(6) 1.0682(5) 0.037(3) Uani 1 d . .
H18B H 1.1819(4) 0.8085(6) 1.0936(5) 0.045 Uiso 1 calc R .
C19B C 1.2011(4) 0.7909(6) 1.2146(4) 0.031(3) Uani 1 d . .
C20B C 1.2318(4) 0.7624(6) 1.2500(5) 0.038(3) Uani 1 d . .
H20B H 1.2254(4) 0.7139(6) 1.2632(5) 0.046 Uiso 1 calc R .
C21B C 1.2719(5) 0.8030(8) 1.2665(5) 0.057(4) Uani 1 d . .
H21B H 1.2926(5) 0.7828(8) 1.2905(5) 0.069 Uiso 1 calc R .
C22B C 1.2801(5) 0.8731(8) 1.2468(5) 0.054(4) Uani 1 d . .
H22B H 1.3069(5) 0.9018(8) 1.2575(5) 0.065 Uiso 1 calc R .
C23B C 1.2508(5) 0.9026(6) 1.2122(5) 0.046(3) Uani 1 d . .
H23B H 1.2571(5) 0.9513(6) 1.1993(5) 0.056 Uiso 1 calc R .
C24B C 1.2121(4) 0.8614(6) 1.1963(5) 0.040(3) Uani 1 d . .
H24B H 1.1922(4) 0.8822(6) 1.1718(5) 0.048 Uiso 1 calc R .
C25B C 1.1065(4) 0.8060(5) 1.1765(4) 0.027(2) Uani 1 d . .
C26B C 1.0947(4) 0.8665(6) 1.2065(4) 0.032(3) Uani 1 d . .
H26B H 1.1109(4) 0.8724(6) 1.2364(4) 0.039 Uiso 1 calc R .
C27B C 1.0602(4) 0.9173(6) 1.1934(4) 0.035(3) Uani 1 d . .
H27B H 1.0527(4) 0.9582(6) 1.2143(4) 0.042 Uiso 1 calc R .
C28B C 1.0360(4) 0.9104(6) 1.1501(4) 0.035(3) Uani 1 d . .
H28B H 1.0123(4) 0.9465(6) 1.1411(4) 0.042 Uiso 1 calc R .
C29B C 1.0467(4) 0.8499(6) 1.1200(4) 0.035(3) Uani 1 d . .
H29B H 1.0299(4) 0.8442(6) 1.0905(4) 0.042 Uiso 1 calc R .
C30B C 1.0816(4) 0.7979(5) 1.1327(4) 0.034(3) Uani 1 d . .
H30B H 1.0887(4) 0.7568(5) 1.1118(4) 0.040 Uiso 1 calc R .
C31B C 1.1247(4) 0.6960(6) 1.2497(4) 0.029(2) Uani 1 d . .
H31B H 1.1491(4) 0.6645(6) 1.2664(4) 0.035 Uiso 1 calc R .
H31D H 1.1150(4) 0.7374(6) 1.2717(4) 0.035 Uiso 1 calc R .
C32B C 1.0224(4) 0.7016(5) 1.2369(4) 0.030(3) Uani 1 d . .
C33B C 0.9911(4) 0.7090(6) 1.1985(5) 0.035(3) Uani 1 d . .
H33B H 0.9984(4) 0.6842(6) 1.1691(5) 0.042 Uiso 1 calc R .
C34B C 0.9502(4) 0.7508(6) 1.2019(6) 0.047(3) Uani 1 d . .
H34B H 0.9294(4) 0.7551(6) 1.1749(6) 0.056 Uiso 1 calc R .
C35B C 0.9393(5) 0.7861(8) 1.2434(8) 0.073(6) Uani 1 d . .
H35B H 0.9106(5) 0.8151(8) 1.2452(8) 0.087 Uiso 1 calc R .
C36B C 0.9687(6) 0.7813(9) 1.2839(6) 0.069(5) Uani 1 d . .
H36B H 0.9601(6) 0.8056(9) 1.3132(6) 0.083 Uiso 1 calc R .
C37B C 1.0111(5) 0.7395(7) 1.2798(5) 0.051(3) Uani 1 d . .
H37B H 1.0326(5) 0.7367(7) 1.3063(5) 0.061 Uiso 1 calc R .
C38B C 1.0683(5) 0.5779(7) 1.2871(5) 0.050(4) Uani 1 d . .
C39B C 1.0265(5) 0.5741(10) 1.3154(6) 0.076(6) Uani 1 d . .
H39B H 0.9991(5) 0.6023(10) 1.3056(6) 0.092 Uiso 1 calc R .
C40B C 1.0235(7) 0.5315(14) 1.3567(7) 0.122(10) Uani 1 d . .
H40B H 0.9957(7) 0.5323(14) 1.3766(7) 0.147 Uiso 1 calc R .
C41B C 1.0617(8) 0.4890(15) 1.3672(9) 0.164(15) Uani 1 d . .
H41B H 1.0611(8) 0.4599(15) 1.3959(9) 0.197 Uiso 1 calc R .
C42B C 1.1035(7) 0.4851(13) 1.3374(10) 0.161(14) Uani 1 d . .
H42B H 1.1289(7) 0.4512(13) 1.3450(10) 0.193 Uiso 1 calc R .
C43B C 1.1066(6) 0.5322(9) 1.2965(7) 0.090(7) Uani 1 d . .
H43B H 1.1343(6) 0.5320(9) 1.2764(7) 0.108 Uiso 1 calc R .
C44B C 0.9831(5) 0.4702(6) 1.2175(5) 0.045(3) Uani 1 d . .
C45B C 0.9487(5) 0.5267(7) 1.2215(5) 0.047(3) Uani 1 d . .
H45B H 0.9491(5) 0.5672(7) 1.1990(5) 0.057 Uiso 1 calc R .
C46B C 0.9138(5) 0.5264(9) 1.2572(6) 0.060(4) Uani 1 d . .
H46B H 0.8897(5) 0.5645(9) 1.2584(6) 0.072 Uiso 1 calc R .
C47B C 0.9153(6) 0.4677(10) 1.2916(6) 0.069(5) Uani 1 d . .
H47B H 0.8921(6) 0.4661(10) 1.3167(6) 0.083 Uiso 1 calc R .
C48B C 0.9504(7) 0.4126(10) 1.2887(6) 0.078(6) Uani 1 d . .
H48B H 0.9512(7) 0.3729(10) 1.3118(6) 0.094 Uiso 1 calc R .
C49B C 0.9833(6) 0.4151(8) 1.2535(7) 0.070(5) Uani 1 d . .
H49B H 1.0079(6) 0.3776(8) 1.2530(7) 0.084 Uiso 1 calc R .
C50B C 1.0578(5) 0.3840(7) 1.1721(7) 0.068(5) Uani 1 d . .
C51B C 1.0479(5) 0.3262(7) 1.1392(8) 0.080(5) Uani 1 d . .
H51B H 1.0245(5) 0.3332(7) 1.1147(8) 0.096 Uiso 1 calc R .
C52B C 1.0730(7) 0.2580(8) 1.1432(9) 0.098(7) Uani 1 d . .
H52B H 1.0675(7) 0.2176(8) 1.1213(9) 0.117 Uiso 1 calc R .
C54B C 1.1055(8) 0.2512(10) 1.1793(12) 0.145(12) Uani 1 d . .
H54B H 1.1201(8) 0.2032(10) 1.1843(12) 0.174 Uiso 1 calc R .
C53B C 1.1179(7) 0.3074(10) 1.2079(12) 0.155(14) Uani 1 d . .
H53B H 1.1438(7) 0.3019(10) 1.2300(12) 0.186 Uiso 1 calc R .
C55B C 1.0932(6) 0.3731(8) 1.2053(9) 0.101(8) Uani 1 d . .
H55B H 1.1006(6) 0.4127(8) 1.2272(9) 0.121 Uiso 1 calc R .
C56B C 0.9867(5) 0.4680(6) 1.1144(5) 0.043(3) Uani 1 d . .
C57B C 0.9412(4) 0.4318(6) 1.1184(5) 0.042(3) Uani 1 d . .
H57B H 0.9300(4) 0.4126(6) 1.1483(5) 0.050 Uiso 1 calc R .
C58B C 0.9140(5) 0.4255(7) 1.0772(6) 0.055(4) Uani 1 d . .
H58B H 0.8837(5) 0.4007(7) 1.0786(6) 0.066 Uiso 1 calc R .
C59B C 0.9302(6) 0.4552(9) 1.0326(7) 0.069(5) Uani 1 d . .
H59B H 0.9109(6) 0.4506(9) 1.0045(7) 0.083 Uiso 1 calc R .
C60B C 0.9737(5) 0.4904(8) 1.0305(5) 0.058(4) Uani 1 d . .
H60B H 0.9846(5) 0.5109(8) 1.0008(5) 0.069 Uiso 1 calc R .
C61B C 1.0029(5) 0.4967(8) 1.0719(6) 0.055(4) Uani 1 d . .
H61B H 1.0334(5) 0.5207(8) 1.0702(6) 0.066 Uiso 1 calc R .
S2A S 1.25516(15) 0.5331(2) 1.3254(2) 0.0614(11) Uani 1 d D .
O1A O 1.2266(4) 0.5818(5) 1.2960(4) 0.088(4) Uani 1 d D .
O2A O 1.2326(4) 0.5092(6) 1.3692(4) 0.086(4) Uani 1 d D .
O3A O 1.3043(3) 0.5534(7) 1.3302(4) 0.090(4) Uani 1 d D .
C68A C 1.2567(5) 0.4472(8) 1.2907(6) 0.086(6) Uani 1 d D .
F1A F 1.2776(4) 0.4622(6) 1.2482(4) 0.103(4) Uani 1 d D .
F2A F 1.2144(4) 0.4214(6) 1.2808(4) 0.124(5) Uani 1 d D .
F3A F 1.2812(5) 0.3965(5) 1.3109(5) 0.147(6) Uani 1 d D .
S2B S 0.86556(14) 0.9661(3) 0.8180(2) 0.0768(14) Uani 1 d D .
O1B O 0.8931(4) 0.9292(5) 0.8551(4) 0.076(3) Uani 1 d D .
O2B O 0.8168(4) 0.9347(11) 0.8133(5) 0.165(9) Uani 1 d D .
O3B O 0.8880(6) 0.9708(12) 0.7716(5) 0.213(11) Uani 1 d D .
C68B C 0.8571(7) 1.0580(10) 0.8391(6) 0.206(22) Uani 1 d D .
F1B F 0.8343(4) 1.0542(7) 0.8825(4) 0.132(5) Uani 1 d D .
F2B F 0.8293(6) 1.1003(8) 0.8126(5) 0.187(8) Uani 1 d D .
F3B F 0.8977(4) 1.0885(10) 0.8452(7) 0.290(18) Uani 1 d D .
C70 C 1.2600(6) 1.1534(9) 0.7321(7) 0.106(6) Uani 1 d DU .
H70A H 1.2804(6) 1.1729(9) 0.7057(7) 0.127 Uiso 1 calc R .
H70B H 1.2793(6) 1.1177(9) 0.7517(7) 0.127 Uiso 1 calc R .
Cl1 Cl 1.2076(2) 1.1068(2) 0.7083(2) 0.093(2) Uani 1 d DU .
Cl2 Cl 1.2383(3) 1.2304(3) 0.7688(2) 0.141(3) Uani 1 d DU .
C71_a C 1.1662(9) 0.6362(11) 1.3882(17) 0.113(11) Uani 0.50 d PDU 1
H71C_a H 1.1835(9) 0.6093(11) 1.4143(17) 0.136 Uiso 0.50 calc PR 1
H71D_a H 1.1676(9) 0.6050(11) 1.3587(17) 0.136 Uiso 0.50 calc PR 1
Cl3_a Cl 1.1925(5) 0.7287(7) 1.3778(5) 0.118(4) Uani 0.50 d PDU 1
Cl4_a Cl 1.1047(6) 0.6546(12) 1.4052(8) 0.199(8) Uani 0.50 d PDU 1
C71'_b C 1.1951(11) 0.6810(21) 1.4118(15) 0.146(13) Uani 0.50 d PDU 2
H71C_b H 1.2152(11) 0.7127(21) 1.4332(15) 0.176 Uiso 0.50 calc PR 2
H71D_b H 1.2164(11) 0.6533(21) 1.3892(15) 0.176 Uiso 0.50 calc PR 2
Cl3'_b Cl 1.1523(18) 0.7387(20) 1.3791(12) 0.445(23) Uani 0.50 d PDU 2
Cl4'_b Cl 1.1592(7) 0.6155(9) 1.4465(5) 0.186(8) Uani 0.50 d PDU 2
C72_a C 1.0179(40) 0.1378(33) 1.2516(15) 0.300(24) Uani 0.50 d PDU 1
H72A_a H 1.0525(40) 0.1425(33) 1.2594(15) 0.360 Uiso 0.50 calc PR 1
H72B_a H 1.0029(40) 0.1019(33) 1.2744(15) 0.360 Uiso 0.50 calc PR 1
Cl5_a Cl 1.0098(10) 0.1060(7) 1.1902(5) 0.235(12) Uani 0.50 d PDU 1
Cl6_a Cl 0.9886(9) 0.2292(8) 1.2545(7) 0.204(10) Uani 0.50 d PDU 1
C72'_b C 1.0328(23) 0.1467(21) 1.2485(33) 0.320(25) Uani 0.50 d PDU 2
H72C_b H 1.0551(23) 0.1273(21) 1.2237(33) 0.384 Uiso 0.50 calc PR 2
H72D_b H 1.0262(23) 0.1058(21) 1.2719(33) 0.384 Uiso 0.50 calc PR 2
Cl5'_b Cl 0.9775(10) 0.1799(11) 1.2213(11) 0.309(14) Uani 0.50 d PDU 2
Cl6'_b Cl 1.0582(8) 0.2284(11) 1.2784(6) 0.208(8) Uani 0.50 d PDU 2
C73_a C 0.3509(9) 0.4028(19) 0.3852(35) 0.230(20) Uani 0.50 d PDU 1
H73A_a H 0.3380(9) 0.4178(19) 0.3534(35) 0.275 Uiso 0.50 calc PR 1
H73B_a H 0.3402(9) 0.4399(19) 0.4096(35) 0.275 Uiso 0.50 calc PR 1
Cl7_a Cl 0.4159(7) 0.3977(10) 0.3834(10) 0.210(10) Uani 0.50 d PDU 1
Cl8_a Cl 0.3312(9) 0.3085(16) 0.4009(11) 0.317(17) Uani 0.50 d PDU 1
C73'_b C 0.3432(22) 0.3317(44) 0.3935(24) 0.253(21) Uani 0.50 d PDU 2
H73C_b H 0.3111(22) 0.3468(44) 0.3813(24) 0.303 Uiso 0.50 calc PR 2
H73D_b H 0.3394(22) 0.2878(44) 0.4152(24) 0.303 Uiso 0.50 calc PR 2
Cl7'_b Cl 0.3719(12) 0.4098(14) 0.4243(9) 0.267(13) Uani 0.50 d PDU 2
Cl8'_b Cl 0.3831(11) 0.3089(10) 0.3442(7) 0.255(12) Uani 0.50 d PDU 2

loop_
_atom_type_symbol
_atom_type_description
_atom_type_scat_dispersion_real
_atom_type_scat_dispersion_imag
_atom_type_scat_source
C C 0.0033 0.0016 'International Tables Vol C Tables 4.2.6.8 and 6.1.1.4'
H H 0.0000 0.0000 'International Tables Vol C Tables 4.2.6.8 and 6.1.1.4'
O O 0.0106 0.0060 'International Tables Vol C Tables 4.2.6.8 and 6.1.1.4'
F F 0.0171 0.0103 'International Tables Vol C Tables 4.2.6.8 and 6.1.1.4'
P P 0.1023 0.0942 'International Tables Vol C Tables 4.2.6.8 and 6.1.1.4'
S S 0.1246 0.1234 'International Tables Vol C Tables 4.2.6.8 and 6.1.1.4'
Cl Cl 0.1484 0.1585 'International Tables Vol C Tables 4.2.6.8 and 6.1.1.4'
Pd Pd -0.9988 1.0072 'International Tables Vol C Tables 4.2.6.8 and 6.1.1.4'

loop_
_geom_angle_atom_site_label_1
_geom_angle_atom_site_label_2
_geom_angle_atom_site_label_3
_geom_angle
_geom_angle_site_symmetry_1
_geom_angle_site_symmetry_3
_geom_angle_publ_flag
P2A Pd1A S1A 147.19(11) . . y
P2A Pd1A P1A 106.64(10) . . y
S1A Pd1A P1A 105.91(10) . . y
P2A Pd1A Pd2A 92.71(8) . . y
S1A Pd1A Pd2A 55.42(7) . . y
P1A Pd1A Pd2A 159.91(7) . . y
P3A Pd2A S1A 150.65(10) . . y
P3A Pd2A P4A 105.42(11) . . y
S1A Pd2A P4A 103.42(10) . . y
P3A Pd2A Pd1A 95.62(8) . . ?
S1A Pd2A Pd1A 55.13(7) . . ?
P4A Pd2A Pd1A 158.00(8) . . ?
C1A P1A C7A 104.4(5) . . ?
C1A P1A C13A 105.6(5) . . ?
C7A P1A C13A 103.3(5) . . ?
C1A P1A Pd1A 114.4(4) . . ?
C7A P1A Pd1A 118.5(4) . . ?
C13A P1A Pd1A 109.3(3) . . ?
C19A P2A C31A 104.5(5) . . ?
C19A P2A C25A 103.4(5) . . ?
C31A P2A C25A 105.0(5) . . ?
C19A P2A Pd1A 113.4(3) . . ?
C31A P2A Pd1A 109.8(3) . . ?
C25A P2A Pd1A 119.3(3) . . ?
C32A P3A C38A 105.5(5) . . ?
C32A P3A C31A 105.6(5) . . ?
C38A P3A C31A 101.8(5) . . ?
C32A P3A Pd2A 118.3(4) . . ?
C38A P3A Pd2A 113.2(3) . . ?
C31A P3A Pd2A 110.8(4) . . ?
C44A P4A C56A 103.4(5) . . ?
C44A P4A C50A 103.2(5) . . ?
C56A P4A C50A 105.1(5) . . ?
C44A P4A Pd2A 120.1(4) . . ?
C56A P4A Pd2A 109.2(4) . . ?
C50A P4A Pd2A 114.4(4) . . ?
C62A S1A Pd1A 115.2(4) . . ?
C62A S1A Pd2A 110.8(4) . . ?
Pd1A S1A Pd2A 69.45(8) . . y
C67A C62A C63A 115.0(11) . . ?
C67A C62A S1A 119.8(11) . . ?
C63A C62A S1A 125.2(9) . . ?
F63A C63A C64A 117.1(13) . . ?
F63A C63A C62A 119.0(9) . . ?
C64A C63A C62A 123.8(13) . . ?
F64A C64A C65A 120.5(13) . . ?
F64A C64A C63A 120.1(15) . . ?
C65A C64A C63A 119.3(15) . . ?
F65A C65A C66A 117.8(16) . . ?
F65A C65A C64A 122.1(18) . . ?
C66A C65A C64A 120.0(13) . . ?
F66A C66A C65A 121.9(16) . . ?
F66A C66A C67A 118.2(20) . . ?
C65A C66A C67A 119.9(15) . . ?
F67A C67A C66A 119.5(14) . . ?
F67A C67A C62A 118.5(11) . . ?
C66A C67A C62A 121.9(16) . . ?
C2A C1A C6A 116.8(11) . . ?
C2A C1A P1A 125.0(9) . . ?
C6A C1A P1A 118.2(9) . . ?
C3A C2A C1A 119.9(11) . . ?
C4A C3A C2A 120.8(11) . . ?
C3A C4A C5A 120.5(12) . . ?
C4A C5A C6A 120.9(12) . . ?
C5A C6A C1A 121.0(12) . . ?
C8A C7A C12A 119.9(11) . . ?
C8A C7A P1A 120.4(9) . . ?
C12A C7A P1A 119.7(9) . . ?
C9A C8A C7A 119.1(12) . . ?
C10A C9A C8A 120.2(13) . . ?
C11A C10A C9A 120.5(11) . . ?
C10A C11A C12A 122.2(11) . . ?
C11A C12A C7A 118.1(12) . . ?
C18A C13A C14A 117.9(10) . . ?
C18A C13A P1A 123.3(9) . . ?
C14A C13A P1A 118.7(8) . . ?
C15A C14A C13A 122.6(11) . . ?
C14A C15A C16A 117.6(12) . . ?
C17A C16A C15A 122.1(11) . . ?
C16A C17A C18A 119.0(11) . . ?
C17A C18A C13A 120.7(12) . . ?
C24A C19A C20A 118.2(10) . . ?
C24A C19A P2A 121.1(7) . . ?
C20A C19A P2A 120.4(9) . . ?
C21A C20A C19A 120.1(11) . . ?
C22A C21A C20A 121.7(10) . . ?
C21A C22A C23A 117.9(11) . . ?
C22A C23A C24A 121.8(11) . . ?
C19A C24A C23A 120.1(10) . . ?
C30A C25A C26A 119.6(11) . . ?
C30A C25A P2A 119.6(9) . . ?
C26A C25A P2A 120.6(8) . . ?
C27A C26A C25A 120.1(12) . . ?
C26A C27A C28A 120.9(12) . . ?
C27A C28A C29A 119.5(12) . . ?
C28A C29A C30A 119.5(12) . . ?
C25A C30A C29A 120.3(12) . . ?
P2A C31A P3A 108.9(5) . . y
C37A C32A C33A 119.4(10) . . ?
C37A C32A P3A 119.7(8) . . ?
C33A C32A P3A 120.8(9) . . ?
C34A C33A C32A 118.7(11) . . ?
C35A C34A C33A 120.6(11) . . ?
C34A C35A C36A 121.0(12) . . ?
C37A C36A C35A 117.0(12) . . ?
C32A C37A C36A 123.0(11) . . ?
C39A C38A C43A 119.3(10) . . ?
C39A C38A P3A 124.4(8) . . ?
C43A C38A P3A 116.3(8) . . ?
C38A C39A C40A 119.1(11) . . ?
C39A C40A C41A 121.5(12) . . ?
C42A C41A C40A 119.9(11) . . ?
C41A C42A C43A 119.3(12) . . ?
C42A C43A C38A 120.9(11) . . ?
C45A C44A C49A 118.1(12) . . ?
C45A C44A P4A 124.5(10) . . ?
C49A C44A P4A 117.4(9) . . ?
C44A C45A C46A 119.8(13) . . ?
C47A C46A C45A 121.3(14) . . ?
C48A C47A C46A 118.4(14) . . ?
C47A C48A C49A 121.7(13) . . ?
C48A C49A C44A 120.8(12) . . ?
C51A C50A C55A 117.2(12) . . ?
C51A C50A P4A 120.9(9) . . ?
C55A C50A P4A 121.9(9) . . ?
C52A C51A C50A 120.6(12) . . ?
C51A C52A C53A 121.4(13) . . ?
C54A C53A C52A 119.4(12) . . ?
C55A C54A C53A 118.3(11) . . ?
C54A C55A C50A 123.0(11) . . ?
C57A C56A C61A 117.6(10) . . ?
C57A C56A P4A 119.6(9) . . ?
C61A C56A P4A 122.8(9) . . ?
C58A C57A C56A 122.1(12) . . ?
C57A C58A C59A 119.9(13) . . ?
C60A C59A C58A 119.7(12) . . ?
C61A C60A C59A 120.4(13) . . ?
C60A C61A C56A 120.2(13) . . ?
P2B Pd1B S1B 147.40(11) . . y
P2B Pd1B P1B 107.09(10) . . y
S1B Pd1B P1B 104.91(11) . . y
P2B Pd1B Pd2B 93.03(8) . . ?
S1B Pd1B Pd2B 55.72(8) . . ?
P1B Pd1B Pd2B 159.47(8) . . ?
P3B Pd2B S1B 150.53(11) . . y
P3B Pd2B P4B 105.07(12) . . y
S1B Pd2B P4B 103.93(12) . . y
P3B Pd2B Pd1B 95.34(8) . . ?
S1B Pd2B Pd1B 55.25(7) . . ?
P4B Pd2B Pd1B 158.44(10) . . ?
C13B P1B C7B 106.3(5) . . ?
C13B P1B C1B 103.8(5) . . ?
C7B P1B C1B 104.8(5) . . ?
C13B P1B Pd1B 117.5(4) . . ?
C7B P1B Pd1B 114.0(4) . . ?
C1B P1B Pd1B 109.3(4) . . ?
C25B P2B C19B 103.9(5) . . ?
C25B P2B C31B 103.4(5) . . ?
C19B P2B C31B 104.4(5) . . ?
C25B P2B Pd1B 113.0(3) . . ?
C19B P2B Pd1B 120.2(3) . . ?
C31B P2B Pd1B 110.4(3) . . ?
C32B P3B C38B 106.4(6) . . ?
C32B P3B C31B 105.1(5) . . ?
C38B P3B C31B 100.8(5) . . ?
C32B P3B Pd2B 117.5(4) . . ?
C38B P3B Pd2B 112.7(5) . . ?
C31B P3B Pd2B 112.7(4) . . ?
C44B P4B C50B 103.5(7) . . ?
C44B P4B C56B 102.9(6) . . ?
C50B P4B C56B 105.3(7) . . ?
C44B P4B Pd2B 120.8(4) . . ?
C50B P4B Pd2B 108.1(4) . . ?
C56B P4B Pd2B 114.9(4) . . ?
C62B S1B Pd1B 114.7(4) . . ?
C62B S1B Pd2B 110.9(5) . . ?
Pd1B S1B Pd2B 69.02(9) . . y
C67B C62B C63B 115.8(10) . . ?
C67B C62B S1B 126.0(9) . . ?
C63B C62B S1B 118.0(10) . . ?
F63B C63B C64B 120.5(11) . . ?
F63B C63B C62B 118.6(10) . . ?
C64B C63B C62B 120.8(12) . . ?
F64B C64B C65B 121.0(11) . . ?
F64B C64B C63B 118.3(13) . . ?
C65B C64B C63B 120.7(11) . . ?
F65B C65B C66B 121.2(14) . . ?
F65B C65B C64B 119.6(12) . . ?
C66B C65B C64B 118.7(11) . . ?
C65B C66B F66B 119.1(11) . . ?
C65B C66B C67B 121.7(13) . . ?
F66B C66B C67B 119.2(12) . . ?
C62B C67B F67B 119.1(9) . . ?
C62B C67B C66B 122.1(12) . . ?
F67B C67B C66B 118.8(12) . . ?
C6B C1B C2B 120.4(11) . . ?
C6B C1B P1B 122.1(10) . . ?
C2B C1B P1B 117.2(9) . . ?
C3B C2B C1B 118.2(13) . . ?
C4B C3B C2B 123.1(14) . . ?
C3B C4B C5B 118.9(13) . . ?
C4B C5B C6B 120.8(13) . . ?
C1B C6B C5B 118.6(14) . . ?
C8B C7B C12B 119.2(11) . . ?
C8B C7B P1B 118.5(9) . . ?
C12B C7B P1B 122.3(9) . . ?
C7B C8B C9B 121.6(12) . . ?
C8B C9B C10B 119.1(12) . . ?
C11B C10B C9B 118.2(12) . . ?
C12B C11B C10B 122.2(12) . . ?
C11B C12B C7B 119.6(12) . . ?
C18B C13B C14B 116.8(10) . . ?
C18B C13B P1B 120.9(9) . . ?
C14B C13B P1B 122.3(9) . . ?
C15B C14B C13B 119.1(12) . . ?
C16B C15B C14B 121.5(13) . . ?
C15B C16B C17B 120.9(12) . . ?
C18B C17B C16B 118.8(13) . . ?
C17B C18B C13B 122.8(12) . . ?
C24B C19B C20B 116.7(11) . . ?
C24B C19B P2B 123.1(9) . . ?
C20B C19B P2B 120.2(8) . . ?
C19B C20B C21B 122.2(12) . . ?
C22B C21B C20B 117.5(13) . . ?
C23B C22B C21B 121.8(12) . . ?
C24B C23B C22B 119.6(11) . . ?
C23B C24B C19B 122.2(12) . . ?
C26B C25B C30B 118.7(10) . . ?
C26B C25B P2B 121.3(8) . . ?
C30B C25B P2B 119.9(7) . . ?
C27B C26B C25B 120.6(10) . . ?
C26B C27B C28B 121.1(10) . . ?
C29B C28B C27B 119.1(10) . . ?
C30B C29B C28B 120.6(11) . . ?
C29B C30B C25B 119.8(10) . . ?
P3B C31B P2B 108.9(6) . . y
C33B C32B C37B 118.1(11) . . ?
C33B C32B P3B 121.2(9) . . ?
C37B C32B P3B 120.5(10) . . ?
C34B C33B C32B 121.7(12) . . ?
C35B C34B C33B 119.9(14) . . ?
C34B C35B C36B 122.2(13) . . ?
C35B C36B C37B 117.5(14) . . ?
C36B C37B C32B 120.6(14) . . ?
C43B C38B C39B 120.7(13) . . ?
C43B C38B P3B 116.9(12) . . ?
C39B C38B P3B 122.2(11) . . ?
C40B C39B C38B 123.0(17) . . ?
C41B C40B C39B 116.3(19) . . ?
C40B C41B C42B 123.3(14) . . ?
C41B C42B C43B 119.3(18) . . ?
C38B C43B C42B 117.0(19) . . ?
C45B C44B C49B 116.5(14) . . ?
C45B C44B P4B 118.6(9) . . ?
C49B C44B P4B 124.8(12) . . ?
C44B C45B C46B 122.6(13) . . ?
C45B C46B C47B 117.7(15) . . ?
C48B C47B C46B 120.0(15) . . ?
C49B C48B C47B 120.1(15) . . ?
C48B C49B C44B 122.9(16) . . ?
C55B C50B C51B 118.8(14) . . ?
C55B C50B P4B 120.6(13) . . ?
C51B C50B P4B 120.5(12) . . ?
C50B C51B C52B 118.6(18) . . ?
C54B C52B C51B 117.9(19) . . ?
C52B C54B C53B 123.7(17) . . ?
C55B C53B C54B 118.7(22) . . ?
C53B C55B C50B 121.7(21) . . ?
C61B C56B C57B 121.9(13) . . ?
C61B C56B P4B 118.8(10) . . ?
C57B C56B P4B 119.3(11) . . ?
C58B C57B C56B 117.5(13) . . ?
C57B C58B C59B 121.4(13) . . ?
C60B C59B C58B 119.3(15) . . ?
C59B C60B C61B 120.7(15) . . ?
C56B C61B C60B 119.2(14) . . ?
O3A S2A O1A 115.9(6) . . ?
O3A S2A O2A 114.7(7) . . ?
O1A S2A O2A 114.8(7) . . ?
O3A S2A C68A 103.9(7) . . ?
O1A S2A C68A 102.3(7) . . ?
O2A S2A C68A 102.6(6) . . ?
F3A C68A F2A 109.7(12) . . ?
F3A C68A F1A 107.5(14) . . ?
F2A C68A F1A 106.0(13) . . ?
F3A C68A S2A 112.0(12) . . ?
F2A C68A S2A 112.9(12) . . ?
F1A C68A S2A 108.4(10) . . ?
O3B S2B O1B 116.0(8) . . ?
O3B S2B O2B 110.1(9) . . ?
O1B S2B O2B 112.5(7) . . ?
O3B S2B C68B 107.9(9) . . ?
O1B S2B C68B 104.6(7) . . ?
O2B S2B C68B 104.9(9) . . ?
F3B C68B F2B 111.3(16) . . ?
F3B C68B F1B 108.6(16) . . ?
F2B C68B F1B 104.7(14) . . ?
F3B C68B S2B 108.7(15) . . ?
F2B C68B S2B 115.0(14) . . ?
F1B C68B S2B 108.4(12) . . ?
Cl1 C70 Cl2 106.4(9) . . ?
Cl3_a C71_a Cl4_a 105.2(10) . . ?
Cl3'_b C71'_b Cl4'_b 105.4(11) . . ?
Cl5_a C72_a Cl6_a 105.3(11) . . ?
Cl5'_b C72'_b Cl6'_b 105.4(11) . . ?
Cl7_a C73_a Cl8_a 105.4(11) . . ?
Cl7'_b C73'_b Cl8'_b 104.9(11) . . ?

loop_
_geom_bond_atom_site_label_1
_geom_bond_atom_site_label_2
_geom_bond_distance
_geom_bond_site_symmetry_2
_geom_bond_publ_flag
Pd1A P2A 2.255(3) . y
Pd1A S1A 2.290(3) . y
Pd1A P1A 2.318(3) . y
Pd1A Pd2A 2.6136(11) . y
Pd2A P3A 2.265(3) . y
Pd2A S1A 2.298(3) . y
Pd2A P4A 2.328(3) . y
P1A C1A 1.788(12) . ?
P1A C7A 1.824(11) . ?
P1A C13A 1.835(11) . ?
P2A C19A 1.805(10) . ?
P2A C31A 1.811(10) . y
P2A C25A 1.816(11) . ?
P3A C32A 1.828(10) . ?
P3A C38A 1.832(10) . ?
P3A C31A 1.845(11) . y
P4A C44A 1.804(12) . ?
P4A C56A 1.815(10) . ?
P4A C50A 1.820(13) . ?
S1A C62A 1.747(10) . ?
C62A C67A 1.39(2) . ?
C62A C63A 1.39(2) . ?
C63A F63A 1.332(14) . ?
C63A C64A 1.38(2) . ?
C64A F64A 1.32(2) . ?
C64A C65A 1.36(2) . ?
C65A F65A 1.333(14) . ?
C65A C66A 1.38(3) . ?
C66A F66A 1.33(2) . ?
C66A C67A 1.39(2) . ?
C67A F67A 1.34(2) . ?
C1A C2A 1.403(15) . ?
C1A C6A 1.43(2) . ?
C2A C3A 1.41(2) . ?
C3A C4A 1.36(2) . ?
C4A C5A 1.36(2) . ?
C5A C6A 1.37(2) . ?
C7A C8A 1.39(2) . ?
C7A C12A 1.40(2) . ?
C8A C9A 1.38(2) . ?
C9A C10A 1.37(2) . ?
C10A C11A 1.33(2) . ?
C11A C12A 1.38(2) . ?
C13A C18A 1.375(14) . ?
C13A C14A 1.379(15) . ?
C14A C15A 1.346(15) . ?
C15A C16A 1.38(2) . ?
C16A C17A 1.35(2) . ?
C17A C18A 1.37(2) . ?
C19A C24A 1.36(2) . ?
C19A C20A 1.414(14) . ?
C20A C21A 1.363(15) . ?
C21A C22A 1.37(2) . ?
C22A C23A 1.37(2) . ?
C23A C24A 1.39(2) . ?
C25A C30A 1.37(2) . ?
C25A C26A 1.383(15) . ?
C26A C27A 1.37(2) . ?
C27A C28A 1.37(2) . ?
C28A C29A 1.39(2) . ?
C29A C30A 1.39(2) . ?
C32A C37A 1.360(15) . ?
C32A C33A 1.403(15) . ?
C33A C34A 1.37(2) . ?
C34A C35A 1.39(2) . ?
C35A C36A 1.39(2) . ?
C36A C37A 1.39(2) . ?
C38A C39A 1.38(2) . ?
C38A C43A 1.377(14) . ?
C39A C40A 1.37(2) . ?
C40A C41A 1.36(2) . ?
C41A C42A 1.36(2) . ?
C42A C43A 1.38(2) . ?
C44A C45A 1.37(2) . ?
C44A C49A 1.41(2) . ?
C45A C46A 1.42(2) . ?
C46A C47A 1.38(2) . ?
C47A C48A 1.35(2) . ?
C48A C49A 1.39(2) . ?
C50A C51A 1.38(2) . ?
C50A C55A 1.41(2) . ?
C51A C52A 1.36(2) . ?
C52A C53A 1.39(2) . ?
C53A C54A 1.39(2) . ?
C54A C55A 1.37(2) . ?
C56A C57A 1.38(2) . ?
C56A C61A 1.39(2) . ?
C57A C58A 1.35(2) . ?
C58A C59A 1.38(2) . ?
C59A C60A 1.36(2) . ?
C60A C61A 1.38(2) . ?
Pd1B P2B 2.255(3) . y
Pd1B S1B 2.296(3) . y
Pd1B P1B 2.312(3) . y
Pd1B Pd2B 2.6090(11) . y
Pd2B P3B 2.261(3) . y
Pd2B S1B 2.309(3) . y
Pd2B P4B 2.332(3) . y
P1B C13B 1.800(11) . ?
P1B C7B 1.833(12) . ?
P1B C1B 1.835(11) . ?
P2B C25B 1.811(10) . ?
P2B C19B 1.806(12) . ?
P2B C31B 1.834(11) . y
P3B C32B 1.788(11) . ?
P3B C38B 1.818(12) . ?
P3B C31B 1.826(11) . y
P4B C44B 1.806(15) . ?
P4B C50B 1.845(13) . ?
P4B C56B 1.859(14) . ?
S1B C62B 1.759(11) . ?
C62B C67B 1.37(2) . ?
C62B C63B 1.42(2) . ?
C63B F63B 1.347(15) . ?
C63B C64B 1.36(2) . ?
C64B F64B 1.362(14) . ?
C64B C65B 1.37(2) . ?
C65B F65B 1.333(13) . ?
C65B C66B 1.35(2) . ?
C66B F66B 1.35(2) . ?
C66B C67B 1.36(2) . ?
C67B F67B 1.351(13) . ?
C1B C6B 1.36(2) . ?
C1B C2B 1.41(2) . ?
C2B C3B 1.39(2) . ?
C3B C4B 1.33(2) . ?
C4B C5B 1.37(2) . ?
C5B C6B 1.43(2) . ?
C7B C8B 1.35(2) . ?
C7B C12B 1.41(2) . ?
C8B C9B 1.37(2) . ?
C9B C10B 1.43(2) . ?
C10B C11B 1.35(2) . ?
C11B C12B 1.36(2) . ?
C13B C18B 1.40(2) . ?
C13B C14B 1.44(2) . ?
C14B C15B 1.38(2) . ?
C15B C16B 1.37(2) . ?
C16B C17B 1.37(2) . ?
C17B C18B 1.37(2) . ?
C19B C24B 1.381(15) . ?
C19B C20B 1.40(2) . ?
C20B C21B 1.40(2) . ?
C21B C22B 1.37(2) . ?
C22B C23B 1.36(2) . ?
C23B C24B 1.37(2) . ?
C25B C26B 1.394(14) . ?
C25B C30B 1.41(2) . ?
C26B C27B 1.364(15) . ?
C27B C28B 1.39(2) . ?
C28B C29B 1.389(15) . ?
C29B C30B 1.380(15) . ?
C32B C33B 1.38(2) . ?
C32B C37B 1.40(2) . ?
C33B C34B 1.36(2) . ?
C34B C35B 1.35(2) . ?
C35B C36B 1.39(2) . ?
C36B C37B 1.40(2) . ?
C38B C43B 1.36(2) . ?
C38B C39B 1.41(2) . ?
C39B C40B 1.37(2) . ?
C40B C41B 1.33(3) . ?
C41B C42B 1.43(4) . ?
C42B C43B 1.41(2) . ?
C44B C45B 1.39(2) . ?
C44B C49B 1.40(2) . ?
C45B C46B 1.39(2) . ?
C46B C47B 1.41(2) . ?
C47B C48B 1.38(2) . ?
C48B C49B 1.34(2) . ?
C50B C55B 1.36(2) . ?
C50B C51B 1.40(2) . ?
C51B C52B 1.40(2) . ?
C52B C54B 1.36(3) . ?
C54B C53B 1.32(3) . ?
C53B C55B 1.35(2) . ?
C56B C61B 1.36(2) . ?
C56B C57B 1.42(2) . ?
C57B C58B 1.38(2) . ?
C58B C59B 1.42(2) . ?
C59B C60B 1.36(2) . ?
C60B C61B 1.41(2) . ?
S2A O3A 1.420(9) . ?
S2A O1A 1.430(9) . ?
S2A O2A 1.434(10) . ?
S2A C68A 1.80(2) . ?
C68A F3A 1.26(2) . ?
C68A F2A 1.29(2) . ?
C68A F1A 1.34(2) . ?
S2B O3B 1.435(11) . ?
S2B O1B 1.440(9) . ?
S2B O2B 1.469(11) . ?
S2B C68B 1.74(2) . ?
C68B F3B 1.26(2) . ?
C68B F2B 1.30(2) . ?
C68B F1B 1.36(2) . ?
C70 Cl1 1.800(13) . ?
C70 Cl2 1.803(13) . ?
C71_a Cl3_a 1.81(2) . ?
C71_a Cl4_a 1.80(2) . ?
C71'_b Cl3'_b 1.81(2) . ?
C71'_b Cl4'_b 1.81(2) . ?
C72_a Cl5_a 1.81(2) . ?
C72_a Cl6_a 1.809(15) . ?
C72'_b Cl5'_b 1.81(2) . ?
C72'_b Cl6'_b 1.81(2) . ?
C73_a Cl7_a 1.81(2) . ?
C73_a Cl8_a 1.81(2) . ?
C73'_b Cl7'_b 1.81(2) . ?
C73'_b Cl8'_b 1.81(2) . ?
